data_4348102
loop_
_publ_author_name
'Jentzen, Walter'
'Shelnutt, John A.'
'Scheidt, W. Robert'

_publ_section_title
;
 Metalloporphines: Dimers and Trimers.
;
_journal_issue 12
_journal_name_full 'Inorganic chemistry'
_journal_page_first 6294
_journal_page_last 6299
_journal_paper_doi 10.1021/acs.inorgchem.6b00956
_journal_volume 55
_journal_year 2016
_chemical_formula_moiety 'C20 H12 N4 Zn'
_chemical_formula_sum 'C20 H12 N4 Zn'
_chemical_formula_weight 373.71
_chemical_name_common 'Zinc porphine'
_space_group_crystal_system monoclinic
_space_group_IT_number 14
_space_group_name_Hall '-P 2ybc'
_space_group_name_H-M_alt 'P 1 21/c 1'
_atom_sites_solution_hydrogens geom
_audit_creation_method SHELXL-2014/7
_cell_angle_alpha 90
_cell_angle_beta 94.724(7)
_cell_angle_gamma 90
_cell_formula_units_Z 6
_cell_length_a 10.0391(7)
_cell_length_b 18.407(2)
_cell_length_c 11.8122(9)
_cell_measurement_reflns_used 250
_cell_measurement_temperature 130(2)
_cell_measurement_theta_max 20.5
_cell_measurement_theta_min 2.40
_cell_volume 2175.4(3)
_computing_structure_refinement 'SHELXL-2014/7 (Sheldrick, 2014)'
_diffrn_ambient_temperature 130(2)
_diffrn_measured_fraction_theta_full 0.994
_diffrn_measured_fraction_theta_max 0.920
_diffrn_measurement_device_type 'Enraf-Nonius FAST area-detector'
_diffrn_measurement_method 'ellipsoid-mask fitting'
_diffrn_radiation_type MoK\a
_diffrn_radiation_wavelength 0.71073
_diffrn_reflns_av_R_equivalents 0.0585
_diffrn_reflns_av_unetI/netI 0.0537
_diffrn_reflns_Laue_measured_fraction_full 0.994
_diffrn_reflns_Laue_measured_fraction_max 0.920
_diffrn_reflns_limit_h_max 13
_diffrn_reflns_limit_h_min -6
_diffrn_reflns_limit_k_max 25
_diffrn_reflns_limit_k_min -24
_diffrn_reflns_limit_l_max 16
_diffrn_reflns_limit_l_min -15
_diffrn_reflns_number 16140
_diffrn_reflns_point_group_measured_fraction_full 0.994
_diffrn_reflns_point_group_measured_fraction_max 0.920
_diffrn_reflns_theta_full 25.242
_diffrn_reflns_theta_max 29.745
_diffrn_reflns_theta_min 2.213
_diffrn_source 'rotating anode'
_exptl_absorpt_coefficient_mu 1.703
_exptl_absorpt_correction_T_max 1.000
_exptl_absorpt_correction_T_min 0.920
_exptl_absorpt_correction_type refdelf
_exptl_absorpt_process_details DIFABS
_exptl_crystal_colour 'dark red'
_exptl_crystal_density_diffrn 1.712
_exptl_crystal_description needle-like
_exptl_crystal_F_000 1140
_exptl_crystal_size_max 0.400
_exptl_crystal_size_mid 0.070
_exptl_crystal_size_min 0.030
_refine_diff_density_max 0.524
_refine_diff_density_min -0.465
_refine_diff_density_rms 0.096
_refine_ls_extinction_method none
_refine_ls_goodness_of_fit_ref 1.054
_refine_ls_hydrogen_treatment constr
_refine_ls_matrix_type full
_refine_ls_number_parameters 340
_refine_ls_number_reflns 5698
_refine_ls_number_restraints 0
_refine_ls_restrained_S_all 1.054
_refine_ls_R_factor_all 0.0675
_refine_ls_R_factor_gt 0.0426
_refine_ls_shift/su_max 0.001
_refine_ls_shift/su_mean 0.000
_refine_ls_structure_factor_coef Fsqd
_refine_ls_weighting_details 'w=1/[\s^2^(Fo^2^)+(0.0289P)^2^+2.5982P] where P=(Fo^2^+2Fc^2^)/3'
_refine_ls_weighting_scheme calc
_refine_ls_wR_factor_gt 0.0818
_refine_ls_wR_factor_ref 0.0893
_reflns_Friedel_coverage 0.000
_reflns_number_gt 4364
_reflns_number_total 5698
_reflns_threshold_expression 'I > 2\s(I)'
_cod_data_source_file ic6b00956_si_002.cif
_cod_data_source_block znP-2
_cod_original_sg_symbol_H-M 'P 21/c'
_cod_database_code 4348102
_shelx_shelxl_version_number 2014/7
_shelx_space_group_comment
;
The symmetry employed for this shelxl refinement is uniquely defined
by the following loop, which should always be used as a source of
symmetry information in preference to the above space-group names.
They are only intended as comments.
;
_shelx_estimated_absorpt_t_min 0.549
_shelx_estimated_absorpt_t_max 0.951
_exptl_absorpt_special_details
; 
 Diffraction data were measured with an Enraf-Nonius FAST area detector to 59.6
 deg in 2 theta.  With the hardware and software supplied for the
 diffractometer, the data collection process  provides substantial redundancy 
 but not necessarily completion up to the limiting resolution.  At a resolution
 of 0.83 \%A (52 deg in 2 theta) essentially full coverage of data 
were met. Successful and suitable refinement of the structure supports this. 
;

loop_
_space_group_symop_operation_xyz
'x, y, z'
'-x, y+1/2, -z+1/2'
'-x, -y, -z'
'x, -y-1/2, z-1/2'

loop_
_atom_site_label
_atom_site_type_symbol
_atom_site_fract_x
_atom_site_fract_y
_atom_site_fract_z
_atom_site_U_iso_or_equiv
_atom_site_adp_type
_atom_site_occupancy
_atom_site_site_symmetry_order
_atom_site_calc_flag
_atom_site_refinement_flags_posn
_atom_site_refinement_flags_adp
_atom_site_refinement_flags_occupancy
Zn1 Zn 0.5000 0.5000 0.5000 0.00963(10) Uani 1 2 d S . P
N11 N 0.34804(19) 0.57008(12) 0.52682(18) 0.0108(4) Uani 1 1 d . . .
N12 N 0.62848(19) 0.56332(12) 0.59704(18) 0.0106(4) Uani 1 1 d . . .
C1A1 C 0.2146(2) 0.55957(14) 0.4942(2) 0.0110(5) Uani 1 1 d . . .
C1A2 C 0.3545(2) 0.62853(14) 0.5997(2) 0.0105(5) Uani 1 1 d . . .
C1A3 C 0.5983(2) 0.62469(14) 0.6548(2) 0.0106(5) Uani 1 1 d . . .
C1A4 C 0.7640(2) 0.55311(14) 0.6172(2) 0.0110(5) Uani 1 1 d . . .
C1B1 C 0.1370(2) 0.61500(14) 0.5444(2) 0.0126(5) Uani 1 1 d . . .
H1B1 H 0.0427 0.6208 0.5338 0.015 Uiso 1 1 calc R U .
C1B2 C 0.2227(2) 0.65729(15) 0.6094(2) 0.0127(5) Uani 1 1 d . . .
H1B2 H 0.2003 0.6982 0.6531 0.015 Uiso 1 1 calc R U .
C1B3 C 0.7176(2) 0.65388(15) 0.7142(2) 0.0134(5) Uani 1 1 d . . .
H1B3 H 0.7233 0.6959 0.7610 0.016 Uiso 1 1 calc R U .
C1B4 C 0.8197(3) 0.61020(15) 0.6907(2) 0.0142(5) Uani 1 1 d . . .
H1B4 H 0.9110 0.6159 0.7174 0.017 Uiso 1 1 calc R U .
C1M1 C 0.4713(2) 0.65443(14) 0.6574(2) 0.0120(5) Uani 1 1 d . . .
H1M1 H 0.4636 0.6965 0.7031 0.014 Uiso 1 1 calc R U .
C1M2 C 0.8358(2) 0.49660(15) 0.5746(2) 0.0117(5) Uani 1 1 d . . .
H1M2 H 0.9294 0.4963 0.5945 0.014 Uiso 1 1 calc R U .
Zn2 Zn 0.58662(3) 0.35011(2) 0.67953(3) 0.01111(8) Uani 1 1 d . . .
N21 N 0.4308(2) 0.41421(12) 0.71883(19) 0.0128(4) Uani 1 1 d . . .
N22 N 0.4552(2) 0.28116(11) 0.59254(18) 0.0113(4) Uani 1 1 d . . .
N23 N 0.7381(2) 0.28033(12) 0.65487(18) 0.0121(4) Uani 1 1 d . . .
N24 N 0.7118(2) 0.41048(12) 0.78764(18) 0.0116(4) Uani 1 1 d . . .
C2A1 C 0.4366(3) 0.47327(14) 0.7894(2) 0.0130(5) Uani 1 1 d . . .
C2A2 C 0.2979(2) 0.40367(14) 0.6839(2) 0.0124(5) Uani 1 1 d . . .
C2A3 C 0.3205(2) 0.29077(15) 0.5710(2) 0.0125(5) Uani 1 1 d . . .
C2A4 C 0.4868(3) 0.21968(14) 0.5359(2) 0.0151(5) Uani 1 1 d . . .
C2A5 C 0.7313(3) 0.21903(14) 0.5894(2) 0.0144(5) Uani 1 1 d . . .
C2A6 C 0.8703(2) 0.28940(15) 0.6933(2) 0.0139(5) Uani 1 1 d . . .
C2A7 C 0.8470(2) 0.40069(14) 0.8086(2) 0.0134(5) Uani 1 1 d . . .
C2A8 C 0.6800(3) 0.47119(14) 0.8461(2) 0.0139(5) Uani 1 1 d . . .
C2B1 C 0.3046(3) 0.50254(16) 0.7966(2) 0.0153(5) Uani 1 1 d . . .
H2B1 H 0.2816 0.5439 0.8389 0.018 Uiso 1 1 calc R U .
C2B2 C 0.2195(3) 0.45965(15) 0.7315(2) 0.0156(5) Uani 1 1 d . . .
H2B2 H 0.1253 0.4655 0.7195 0.019 Uiso 1 1 calc R U .
C2B3 C 0.2650(3) 0.23354(16) 0.4990(2) 0.0178(6) Uani 1 1 d . . .
H2B3 H 0.1739 0.2279 0.4719 0.021 Uiso 1 1 calc R U .
C2B4 C 0.3676(3) 0.18911(15) 0.4772(2) 0.0168(5) Uani 1 1 d . . .
H2B4 H 0.3623 0.1463 0.4322 0.020 Uiso 1 1 calc R U .
C2B5 C 0.8631(3) 0.18823(16) 0.5864(2) 0.0188(6) Uani 1 1 d . . .
H2B5 H 0.8858 0.1455 0.5471 0.023 Uiso 1 1 calc R U .
C2B6 C 0.9483(3) 0.23165(15) 0.6500(2) 0.0169(6) Uani 1 1 d . . .
H2B6 H 1.0421 0.2252 0.6635 0.020 Uiso 1 1 calc R U .
C2B7 C 0.9016(3) 0.45721(16) 0.8822(2) 0.0164(5) Uani 1 1 d . . .
H2B7 H 0.9927 0.4630 0.9093 0.020 Uiso 1 1 calc R U .
C2B8 C 0.7983(3) 0.50074(16) 0.9059(2) 0.0162(5) Uani 1 1 d . . .
H2B8 H 0.8033 0.5427 0.9529 0.019 Uiso 1 1 calc R U .
C2M1 C 0.2478(2) 0.34754(15) 0.6145(2) 0.0136(5) Uani 1 1 d . . .
H2M1 H 0.1542 0.3477 0.5945 0.016 Uiso 1 1 calc R U .
C2M2 C 0.6147(3) 0.19079(14) 0.5342(2) 0.0154(5) Uani 1 1 d . . .
H2M2 H 0.6234 0.1476 0.4913 0.018 Uiso 1 1 calc R U .
C2M3 C 0.9199(2) 0.34444(15) 0.7644(2) 0.0157(5) Uani 1 1 d . . .
H2M3 H 1.0133 0.3439 0.7854 0.019 Uiso 1 1 calc R U .
C2M4 C 0.5524(2) 0.50055(15) 0.8474(2) 0.0132(5) Uani 1 1 d . . .
H2M4 H 0.5435 0.5430 0.8919 0.016 Uiso 1 1 calc R U .

loop_
_atom_site_aniso_label
_atom_site_aniso_U_11
_atom_site_aniso_U_22
_atom_site_aniso_U_33
_atom_site_aniso_U_23
_atom_site_aniso_U_13
_atom_site_aniso_U_12
Zn1 0.00785(18) 0.0095(2) 0.0113(2) -0.00251(17) -0.00020(14) 0.00045(15)
N11 0.0081(9) 0.0124(10) 0.0116(10) -0.0013(9) -0.0002(8) -0.0004(8)
N12 0.0097(9) 0.0130(10) 0.0093(10) -0.0017(9) 0.0015(8) -0.0006(8)
C1A1 0.0087(11) 0.0145(12) 0.0100(12) 0.0029(10) 0.0021(9) -0.0002(9)
C1A2 0.0126(11) 0.0099(12) 0.0092(11) 0.0002(10) 0.0026(9) 0.0012(9)
C1A3 0.0130(11) 0.0100(11) 0.0090(12) 0.0021(10) 0.0016(9) -0.0016(9)
C1A4 0.0118(11) 0.0128(12) 0.0083(12) 0.0015(10) -0.0002(9) -0.0017(9)
C1B1 0.0122(11) 0.0140(12) 0.0119(12) 0.0035(10) 0.0033(9) 0.0026(9)
C1B2 0.0149(12) 0.0121(12) 0.0118(12) 0.0013(10) 0.0050(9) 0.0026(9)
C1B3 0.0152(12) 0.0154(13) 0.0093(12) -0.0035(11) -0.0010(9) -0.0047(10)
C1B4 0.0137(11) 0.0160(13) 0.0124(12) -0.0010(11) -0.0017(10) -0.0031(10)
C1M1 0.0158(12) 0.0093(12) 0.0114(12) -0.0025(10) 0.0036(9) -0.0006(9)
C1M2 0.0083(10) 0.0154(12) 0.0112(12) 0.0045(11) -0.0005(9) 0.0001(9)
Zn2 0.01056(13) 0.01068(14) 0.01206(15) -0.00110(13) 0.00077(10) 0.00076(11)
N21 0.0123(10) 0.0136(11) 0.0128(11) -0.0005(9) 0.0038(8) -0.0001(8)
N22 0.0149(10) 0.0089(10) 0.0101(10) -0.0009(8) 0.0015(8) -0.0002(8)
N23 0.0139(10) 0.0110(10) 0.0118(11) 0.0023(9) 0.0032(8) 0.0020(8)
N24 0.0117(10) 0.0126(10) 0.0103(10) 0.0005(9) -0.0002(8) -0.0008(8)
C2A1 0.0153(12) 0.0125(12) 0.0118(12) 0.0012(10) 0.0046(10) 0.0014(9)
C2A2 0.0114(11) 0.0139(12) 0.0125(12) 0.0043(10) 0.0035(9) 0.0003(9)
C2A3 0.0138(11) 0.0149(13) 0.0087(11) 0.0032(10) 0.0007(9) -0.0055(9)
C2A4 0.0221(13) 0.0123(13) 0.0109(12) 0.0019(10) 0.0016(10) -0.0028(10)
C2A5 0.0193(12) 0.0138(13) 0.0105(12) 0.0039(10) 0.0047(10) 0.0042(10)
C2A6 0.0123(11) 0.0157(13) 0.0143(12) 0.0048(11) 0.0053(9) 0.0047(9)
C2A7 0.0148(12) 0.0152(13) 0.0104(12) 0.0039(11) 0.0011(9) -0.0014(10)
C2A8 0.0169(12) 0.0157(13) 0.0091(12) 0.0027(11) 0.0009(10) -0.0034(10)
C2B1 0.0162(12) 0.0150(13) 0.0157(13) 0.0025(11) 0.0066(10) 0.0059(10)
C2B2 0.0126(11) 0.0181(13) 0.0166(13) 0.0040(11) 0.0038(10) 0.0023(10)
C2B3 0.0180(12) 0.0203(14) 0.0147(13) -0.0003(11) -0.0023(10) -0.0070(10)
C2B4 0.0247(13) 0.0129(13) 0.0127(13) -0.0005(11) 0.0010(10) -0.0075(10)
C2B5 0.0225(13) 0.0148(14) 0.0200(14) 0.0036(11) 0.0073(11) 0.0085(11)
C2B6 0.0173(12) 0.0144(13) 0.0198(14) 0.0081(11) 0.0077(10) 0.0060(10)
C2B7 0.0157(12) 0.0217(14) 0.0111(13) 0.0012(11) -0.0034(10) -0.0028(10)
C2B8 0.0210(13) 0.0159(13) 0.0111(12) -0.0011(11) -0.0016(10) -0.0042(10)
C2M1 0.0125(11) 0.0168(13) 0.0117(12) 0.0043(11) 0.0013(9) -0.0024(10)
C2M2 0.0251(13) 0.0088(12) 0.0128(12) -0.0004(10) 0.0043(10) 0.0004(10)
C2M3 0.0106(11) 0.0204(14) 0.0159(13) 0.0065(12) 0.0008(9) 0.0012(10)
C2M4 0.0180(12) 0.0102(12) 0.0117(12) -0.0015(11) 0.0038(10) -0.0001(10)

loop_
_atom_type_symbol
_atom_type_description
_atom_type_scat_dispersion_real
_atom_type_scat_dispersion_imag
_atom_type_scat_source
Zn Zn 0.2839 1.4301 'International Tables Vol C Tables 4.2.6.8 and 6.1.1.4'
N N 0.0061 0.0033 'International Tables Vol C Tables 4.2.6.8 and 6.1.1.4'
C C 0.0033 0.0016 'International Tables Vol C Tables 4.2.6.8 and 6.1.1.4'
H H 0.0000 0.0000 'International Tables Vol C Tables 4.2.6.8 and 6.1.1.4'

loop_
_geom_angle_atom_site_label_1
_geom_angle_atom_site_label_2
_geom_angle_atom_site_label_3
_geom_angle
_geom_angle_site_symmetry_1
_geom_angle_site_symmetry_3
N12 Zn1 N12 180.0 . 3_666
N12 Zn1 N11 89.87(8) . .
N12 Zn1 N11 90.13(8) 3_666 .
N12 Zn1 N11 90.13(8) . 3_666
N12 Zn1 N11 89.87(8) 3_666 3_666
N11 Zn1 N11 180.0 . 3_666
C1A2 N11 C1A1 106.2(2) . .
C1A2 N11 Zn1 126.40(16) . .
C1A1 N11 Zn1 126.14(17) . .
C1A3 N12 C1A4 106.5(2) . .
C1A3 N12 Zn1 126.99(16) . .
C1A4 N12 Zn1 126.54(17) . .
N11 C1A1 C1M2 124.7(2) . 3_666
N11 C1A1 C1B1 109.4(2) . .
C1M2 C1A1 C1B1 125.9(2) 3_666 .
N11 C1A2 C1M1 124.7(2) . .
N11 C1A2 C1B2 110.0(2) . .
C1M1 C1A2 C1B2 125.3(2) . .
N12 C1A3 C1M1 125.4(2) . .
N12 C1A3 C1B3 110.0(2) . .
C1M1 C1A3 C1B3 124.7(2) . .
N12 C1A4 C1M2 125.3(2) . .
N12 C1A4 C1B4 109.5(2) . .
C1M2 C1A4 C1B4 125.3(2) . .
C1B2 C1B1 C1A1 107.5(2) . .
C1B2 C1B1 H1B1 126.3 . .
C1A1 C1B1 H1B1 126.3 . .
C1B1 C1B2 C1A2 106.8(2) . .
C1B1 C1B2 H1B2 126.6 . .
C1A2 C1B2 H1B2 126.6 . .
C1B4 C1B3 C1A3 107.0(2) . .
C1B4 C1B3 H1B3 126.5 . .
C1A3 C1B3 H1B3 126.5 . .
C1B3 C1B4 C1A4 107.1(2) . .
C1B3 C1B4 H1B4 126.5 . .
C1A4 C1B4 H1B4 126.5 . .
C1A3 C1M1 C1A2 126.2(2) . .
C1A3 C1M1 H1M1 116.9 . .
C1A2 C1M1 H1M1 116.9 . .
C1A4 C1M2 C1A1 126.8(2) . 3_666
C1A4 C1M2 H1M2 116.6 . .
C1A1 C1M2 H1M2 116.6 3_666 .
N23 Zn2 N21 174.11(9) . .
N23 Zn2 N24 90.24(9) . .
N21 Zn2 N24 89.26(9) . .
N23 Zn2 N22 89.72(9) . .
N21 Zn2 N22 89.90(9) . .
N24 Zn2 N22 171.42(9) . .
C2A1 N21 C2A2 106.6(2) . .
C2A1 N21 Zn2 127.04(17) . .
C2A2 N21 Zn2 126.26(18) . .
C2A4 N22 C2A3 106.4(2) . .
C2A4 N22 Zn2 126.46(17) . .
C2A3 N22 Zn2 126.91(17) . .
C2A5 N23 C2A6 106.8(2) . .
C2A5 N23 Zn2 126.93(17) . .
C2A6 N23 Zn2 126.10(18) . .
C2A8 N24 C2A7 106.6(2) . .
C2A8 N24 Zn2 127.09(17) . .
C2A7 N24 Zn2 126.14(18) . .
N21 C2A1 C2M4 125.3(2) . .
N21 C2A1 C2B1 109.9(2) . .
C2M4 C2A1 C2B1 124.8(3) . .
N21 C2A2 C2M1 125.2(2) . .
N21 C2A2 C2B2 109.3(2) . .
C2M1 C2A2 C2B2 125.5(2) . .
N22 C2A3 C2M1 124.6(2) . .
N22 C2A3 C2B3 110.2(2) . .
C2M1 C2A3 C2B3 125.2(2) . .
N22 C2A4 C2M2 125.1(2) . .
N22 C2A4 C2B4 110.0(2) . .
C2M2 C2A4 C2B4 124.9(3) . .
N23 C2A5 C2M2 125.0(2) . .
N23 C2A5 C2B5 109.6(2) . .
C2M2 C2A5 C2B5 125.4(3) . .
N23 C2A6 C2M3 125.3(2) . .
N23 C2A6 C2B6 109.3(2) . .
C2M3 C2A6 C2B6 125.3(2) . .
N24 C2A7 C2M3 124.9(2) . .
N24 C2A7 C2B7 109.7(2) . .
C2M3 C2A7 C2B7 125.4(2) . .
N24 C2A8 C2M4 125.3(2) . .
N24 C2A8 C2B8 109.9(2) . .
C2M4 C2A8 C2B8 124.8(3) . .
C2B2 C2B1 C2A1 106.8(2) . .
C2B2 C2B1 H2B1 126.6 . .
C2A1 C2B1 H2B1 126.6 . .
C2B1 C2B2 C2A2 107.4(2) . .
C2B1 C2B2 H2B2 126.3 . .
C2A2 C2B2 H2B2 126.3 . .
C2B4 C2B3 C2A3 106.9(2) . .
C2B4 C2B3 H2B3 126.5 . .
C2A3 C2B3 H2B3 126.5 . .
C2B3 C2B4 C2A4 106.6(2) . .
C2B3 C2B4 H2B4 126.7 . .
C2A4 C2B4 H2B4 126.7 . .
C2B6 C2B5 C2A5 107.1(2) . .
C2B6 C2B5 H2B5 126.5 . .
C2A5 C2B5 H2B5 126.5 . .
C2B5 C2B6 C2A6 107.2(2) . .
C2B5 C2B6 H2B6 126.4 . .
C2A6 C2B6 H2B6 126.4 . .
C2B8 C2B7 C2A7 107.0(2) . .
C2B8 C2B7 H2B7 126.5 . .
C2A7 C2B7 H2B7 126.5 . .
C2B7 C2B8 C2A8 106.8(2) . .
C2B7 C2B8 H2B8 126.6 . .
C2A8 C2B8 H2B8 126.6 . .
C2A2 C2M1 C2A3 126.9(2) . .
C2A2 C2M1 H2M1 116.6 . .
C2A3 C2M1 H2M1 116.6 . .
C2A4 C2M2 C2A5 126.3(3) . .
C2A4 C2M2 H2M2 116.9 . .
C2A5 C2M2 H2M2 116.9 . .
C2A6 C2M3 C2A7 126.7(2) . .
C2A6 C2M3 H2M3 116.6 . .
C2A7 C2M3 H2M3 116.6 . .
C2A8 C2M4 C2A1 125.9(3) . .
C2A8 C2M4 H2M4 117.1 . .
C2A1 C2M4 H2M4 117.1 . .

loop_
_geom_bond_atom_site_label_1
_geom_bond_atom_site_label_2
_geom_bond_distance
_geom_bond_site_symmetry_2
Zn1 N12 2.023(2) .
Zn1 N12 2.023(2) 3_666
Zn1 N11 2.042(2) .
Zn1 N11 2.042(2) 3_666
N11 C1A2 1.376(3) .
N11 C1A1 1.376(3) .
N12 C1A3 1.366(3) .
N12 C1A4 1.375(3) .
C1A1 C1M2 1.385(4) 3_666
C1A1 C1B1 1.441(4) .
C1A2 C1M1 1.392(3) .
C1A2 C1B2 1.438(3) .
C1A3 C1M1 1.390(3) .
C1A3 C1B3 1.442(3) .
C1A4 C1M2 1.384(4) .
C1A4 C1B4 1.445(4) .
C1B1 C1B2 1.352(4) .
C1B1 H1B1 0.9500 .
C1B2 H1B2 0.9500 .
C1B3 C1B4 1.349(4) .
C1B3 H1B3 0.9500 .
C1B4 H1B4 0.9500 .
C1M1 H1M1 0.9500 .
C1M2 C1A1 1.385(4) 3_666
C1M2 H1M2 0.9500 .
Zn2 N23 2.030(2) .
Zn2 N21 2.043(2) .
Zn2 N24 2.045(2) .
Zn2 N22 2.046(2) .
N21 C2A1 1.368(3) .
N21 C2A2 1.378(3) .
N22 C2A4 1.365(3) .
N22 C2A3 1.366(3) .
N23 C2A5 1.366(3) .
N23 C2A6 1.377(3) .
N24 C2A8 1.365(4) .
N24 C2A7 1.371(3) .
C2A1 C2M4 1.394(4) .
C2A1 C2B1 1.439(3) .
C2A2 C2M1 1.387(4) .
C2A2 C2B2 1.439(4) .
C2A3 C2M1 1.397(4) .
C2A3 C2B3 1.437(4) .
C2A4 C2M2 1.392(4) .
C2A4 C2B4 1.446(4) .
C2A5 C2M2 1.392(4) .
C2A5 C2B5 1.443(4) .
C2A6 C2M3 1.383(4) .
C2A6 C2B6 1.439(4) .
C2A7 C2M3 1.394(4) .
C2A7 C2B7 1.436(4) .
C2A8 C2M4 1.392(4) .
C2A8 C2B8 1.438(3) .
C2B1 C2B2 1.356(4) .
C2B1 H2B1 0.9500 .
C2B2 H2B2 0.9500 .
C2B3 C2B4 1.356(4) .
C2B3 H2B3 0.9500 .
C2B4 H2B4 0.9500 .
C2B5 C2B6 1.352(4) .
C2B5 H2B5 0.9500 .
C2B6 H2B6 0.9500 .
C2B7 C2B8 1.357(4) .
C2B7 H2B7 0.9500 .
C2B8 H2B8 0.9500 .
C2M1 H2M1 0.9500 .
C2M2 H2M2 0.9500 .
C2M3 H2M3 0.9500 .
C2M4 H2M4 0.9500 .
